data_1528463
loop_
_publ_author_name
'Eisenmann, B.'
'Schaefer, H.'

_publ_section_title
;
 Zintl-Phasen mit komplexen Anionen: Sr3 Si2 As4 und Sr3 Ge2 As4
;
_journal_name_full 'Angewandte Chemie (German Edition)'
_journal_page_first 480
_journal_page_last 481
_journal_volume 92
_journal_year 1980
_chemical_formula_sum 'As4 Ca3 Ge2'
_chemical_name_systematic 'Ca3 (Ge2 As4)'
_space_group_IT_number 14
_symmetry_space_group_name_Hall '-P 2ybc'
_symmetry_space_group_name_H-M 'P 1 21/c 1'
_cell_angle_alpha 90
_cell_angle_beta 111.75
_cell_angle_gamma 90
_cell_formula_units_Z 4
_cell_length_a 7.308
_cell_length_b 17.886
_cell_length_c 7.239
_cell_volume 878.855
_citation_journal_id_ASTM ANCEAD
_cod_data_source_file Eisenmann_ANCEAD_1980_79.cif
_cod_data_source_block As4Ca3Ge2
_cod_original_cell_volume 878.8546
_cod_database_code 1528463

loop_
_symmetry_equiv_pos_as_xyz
x,y,z
-x,y+1/2,-z+1/2
-x,-y,-z
x,-y-1/2,z-1/2

loop_
_atom_site_label
_atom_site_type_symbol
_atom_site_fract_x
_atom_site_fract_y
_atom_site_fract_z
_atom_site_occupancy
_atom_site_U_iso_or_equiv
As3 As-3 0.0025 0.9405 0.7455 1 0.0
As1 As-3 0.5142 0.8043 0.7317 1 0.0
As2 As-3 0.0319 0.6865 0.7222 1 0.0
Ca2 Ca+2 0.2619 0.9387 0.5046 1 0.0
Ca1 Ca+2 0.7426 0.9415 0.9872 1 0.0
As4 As-3 0.5053 0.933 0.2479 1 0.0
Ca3 Ca+2 0.7855 0.8161 0.4863 1 0.0
Ge1 Ge+3 0.3189 0.7409 0.4204 1 0.0
Ge2 Ge+3 0.7901 0.3725 0.4703 1 0.0
